data_7016686
loop_
_publ_author_name
'Villaverde, Gonzalo'
'Arnanz, Avelina'
'Iglesias, Marta'
'Monge, Angeles'
'S\'anchez, F\'elix'
'Snejko, Natalia'

_publ_section_title
;
 Development of homogeneous and heterogenized rhodium(i) and
 palladium(ii) complexes with ligands based on a chiral proton sponge
 building block and their application as catalysts.
;
_journal_issue 37
_journal_name_full 'Dalton transactions (Cambridge, England : 2003)'
_journal_page_first 9589
_journal_page_last 9600
_journal_paper_doi 10.1039/c1dt10597c
_journal_volume 40
_journal_year 2011
_chemical_absolute_configuration syn
_chemical_formula_moiety 'C28 H27 N3 O'
_chemical_formula_sum 'C28 H27 N3 O'
_chemical_formula_weight 421.53
_chemical_name_systematic
;
?
;
_space_group_IT_number 19
_symmetry_cell_setting orthorhombic
_symmetry_space_group_name_Hall 'P 2ac 2ab'
_symmetry_space_group_name_H-M 'P 21 21 21'
_atom_sites_solution_hydrogens geom
_atom_sites_solution_primary direct
_atom_sites_solution_secondary difmap
_audit_creation_method SHELXL-97
_cell_angle_alpha 90.00
_cell_angle_beta 90.00
_cell_angle_gamma 90.00
_cell_formula_units_Z 4
_cell_length_a 10.414(3)
_cell_length_b 13.565(3)
_cell_length_c 15.401(4)
_cell_measurement_reflns_used 7122
_cell_measurement_temperature 296(2)
_cell_measurement_theta_max 24.89
_cell_measurement_theta_min 2.36
_cell_volume 2175.6(10)
_computing_cell_refinement 'Bruker SMART'
_computing_data_collection 'Bruker SMART'
_computing_data_reduction 'Bruker SAINT'
_computing_molecular_graphics 'Bruker SHELXTL'
_computing_publication_material 'Bruker SHELXTL'
_computing_structure_refinement 'SHELXL-97 (Sheldrick, 1997)'
_computing_structure_solution 'SHELXS-97 (Sheldrick, 1990)'
_diffrn_ambient_temperature 296(2)
_diffrn_measured_fraction_theta_full 0.996
_diffrn_measured_fraction_theta_max 0.996
_diffrn_measurement_device_type 'CCD area detector'
_diffrn_measurement_method 'phi and omega scans'
_diffrn_radiation_monochromator graphite
_diffrn_radiation_source 'fine-focus sealed tube'
_diffrn_radiation_type MoK\a
_diffrn_radiation_wavelength 0.71073
_diffrn_reflns_av_R_equivalents 0.0750
_diffrn_reflns_av_sigmaI/netI 0.0361
_diffrn_reflns_limit_h_max 12
_diffrn_reflns_limit_h_min -12
_diffrn_reflns_limit_k_max 16
_diffrn_reflns_limit_k_min -16
_diffrn_reflns_limit_l_max 18
_diffrn_reflns_limit_l_min -18
_diffrn_reflns_number 15489
_diffrn_reflns_theta_full 25.40
_diffrn_reflns_theta_max 25.40
_diffrn_reflns_theta_min 2.00
_exptl_absorpt_coefficient_mu 0.079
_exptl_absorpt_correction_type none
_exptl_crystal_colour blue
_exptl_crystal_density_diffrn 1.287
_exptl_crystal_density_method 'not measured'
_exptl_crystal_description prismatic
_exptl_crystal_F_000 896
_exptl_crystal_size_max 0.4
_exptl_crystal_size_mid 0.3
_exptl_crystal_size_min 0.2
_refine_diff_density_max 0.111
_refine_diff_density_min -0.100
_refine_diff_density_rms 0.025
_refine_ls_abs_structure_details 'Flack H D (1983), Acta Cryst. A39, 876-881'
_refine_ls_abs_structure_Flack 10(10)
_refine_ls_extinction_coef 0.0112(15)
_refine_ls_extinction_expression Fc^*^=kFc[1+0.001xFc^2^\l^3^/sin(2\q)]^-1/4^
_refine_ls_extinction_method SHELXL
_refine_ls_goodness_of_fit_ref 1.148
_refine_ls_hydrogen_treatment constr
_refine_ls_matrix_type full
_refine_ls_number_parameters 293
_refine_ls_number_reflns 2280
_refine_ls_number_restraints 0
_refine_ls_restrained_S_all 1.148
_refine_ls_R_factor_all 0.0475
_refine_ls_R_factor_gt 0.0376
_refine_ls_shift/su_max 0.000
_refine_ls_shift/su_mean 0.000
_refine_ls_structure_factor_coef Fsqd
_refine_ls_weighting_details 'calc w=1/[\s^2^(Fo^2^)+(0.0341P)^2^+0.1860P] where P=(Fo^2^+2Fc^2^)/3'
_refine_ls_weighting_scheme calc
_refine_ls_wR_factor_gt 0.0812
_refine_ls_wR_factor_ref 0.0846
_reflns_number_gt 2030
_reflns_number_total 2280
_reflns_threshold_expression >2sigma(I)
_cod_data_source_file c1dt10597c.txt
_cod_data_source_block RR-6
_cod_depositor_comments
;
The following automatic conversions were performed:

'_symmetry_cell_setting' value 'Orthorhombic' changed to
'orthorhombic' according to
/home/saulius/struct/CIF-dictionaries/cif_core.dic dictionary named
'cif_core.dic' version 2.4.1 from 2010-06-29.

Automatic conversion script
Id: cif_fix_values 1715 2011-07-08 13:25:40Z adriana 
;
_cod_original_cell_volume 2175.6(9)
_cod_original_sg_symbol_H-M P2(1)2(1)2(1)
_cod_database_code 7016686

loop_
_symmetry_equiv_pos_as_xyz
'x, y, z'
'-x+1/2, -y, z+1/2'
'-x, y+1/2, -z+1/2'
'x+1/2, -y+1/2, -z'

loop_
_atom_site_label
_atom_site_type_symbol
_atom_site_fract_x
_atom_site_fract_y
_atom_site_fract_z
_atom_site_U_iso_or_equiv
_atom_site_adp_type
_atom_site_occupancy
_atom_site_symmetry_multiplicity
_atom_site_calc_flag
_atom_site_refinement_flags
N3 N 1.17337(17) 0.38568(13) 0.67868(12) 0.0429(5) Uani 1 1 d .
C2 C 0.7032(2) 0.47817(16) 0.84683(14) 0.0399(5) Uani 1 1 d .
N2 N 0.86067(18) 0.36521(13) 0.78756(12) 0.0455(5) Uani 1 1 d .
N4 N 0.72105(19) 0.31289(14) 0.90069(13) 0.0492(5) Uani 1 1 d .
C5 C 0.6467(2) 0.57374(16) 0.85104(15) 0.0456(5) Uani 1 1 d .
C6 C 0.8023(2) 0.45832(16) 0.78488(14) 0.0426(5) Uani 1 1 d .
C7 C 1.2946(2) 0.42008(16) 0.68999(15) 0.0422(5) Uani 1 1 d .
C8 C 1.0880(2) 0.38950(17) 0.74416(15) 0.0446(5) Uani 1 1 d .
C9 C 0.6698(2) 0.40595(16) 0.91022(14) 0.0421(5) Uani 1 1 d .
C10 C 0.7781(2) 0.28367(16) 0.81781(15) 0.0458(6) Uani 1 1 d .
C11 C 0.5335(2) 0.52557(19) 0.98041(18) 0.0568(6) Uani 1 1 d .
H11 H 0.4781 0.5411 1.0258 0.068 Uiso 1 1 calc R
C12 C 1.3477(2) 0.36202(17) 0.53869(16) 0.0499(6) Uani 1 1 d .
C13 C 0.6865(3) 0.64557(17) 0.79085(17) 0.0554(6) Uani 1 1 d .
H13 H 0.6472 0.7071 0.7904 0.066 Uiso 1 1 calc R
C14 C 0.9593(2) 0.34318(18) 0.72310(15) 0.0502(6) Uani 1 1 d .
H14A H 0.9308 0.3668 0.6668 0.060 Uiso 1 1 calc R
H14B H 0.9697 0.2723 0.7191 0.060 Uiso 1 1 calc R
C15 C 0.7440(2) 0.24308(18) 0.97137(17) 0.0551(6) Uani 1 1 d .
H15 H 0.6640 0.2315 1.0033 0.066 Uiso 1 1 calc R
C16 C 1.3827(2) 0.41062(16) 0.61551(15) 0.0437(5) Uani 1 1 d .
C17 C 1.4348(3) 0.3520(2) 0.47062(18) 0.0649(7) Uani 1 1 d .
H17 H 1.4101 0.3197 0.4200 0.078 Uiso 1 1 calc R
C18 C 0.5893(2) 0.43177(18) 0.97765(16) 0.0514(6) Uani 1 1 d .
H18 H 0.5720 0.3866 1.0215 0.062 Uiso 1 1 calc R
C19 C 1.2411(2) 0.4668(2) 0.83582(17) 0.0588(7) Uani 1 1 d .
H19 H 1.2637 0.4949 0.8887 0.071 Uiso 1 1 calc R
C20 C 0.8548(2) 0.19110(17) 0.84273(17) 0.0563(6) Uani 1 1 d .
H20A H 0.8559 0.1438 0.7955 0.068 Uiso 1 1 calc R
H20B H 0.9424 0.2078 0.8582 0.068 Uiso 1 1 calc R
C21 C 1.5567(3) 0.3894(2) 0.4777(2) 0.0725(8) Uani 1 1 d .
H21 H 1.6146 0.3814 0.4323 0.087 Uiso 1 1 calc R
C22 C 1.1177(2) 0.43008(19) 0.82368(15) 0.0540(6) Uani 1 1 d .
H22 H 1.0570 0.4329 0.8679 0.065 Uiso 1 1 calc R
C23 C 0.5581(2) 0.59443(18) 0.91872(17) 0.0547(6) Uani 1 1 d .
H23 H 0.5169 0.6552 0.9208 0.066 Uiso 1 1 calc R
C24 C 1.3296(2) 0.46157(18) 0.77001(16) 0.0541(6) Uani 1 1 d .
H24 H 1.4124 0.4854 0.7784 0.065 Uiso 1 1 calc R
C25 C 1.5937(3) 0.4387(2) 0.5517(2) 0.0755(9) Uani 1 1 d .
H25 H 1.6762 0.4646 0.5560 0.091 Uiso 1 1 calc R
C26 C 0.7823(3) 0.62549(19) 0.73331(17) 0.0598(7) Uani 1 1 d .
H26 H 0.8092 0.6747 0.6954 0.072 Uiso 1 1 calc R
C27 C 1.5082(2) 0.4496(2) 0.61912(19) 0.0623(7) Uani 1 1 d .
H27 H 1.5339 0.4836 0.6686 0.075 Uiso 1 1 calc R
C28 C 0.8414(2) 0.53250(18) 0.72969(16) 0.0533(6) Uani 1 1 d .
H28 H 0.9071 0.5210 0.6900 0.064 Uiso 1 1 calc R
C29 C 0.7813(3) 0.15050(18) 0.92129(19) 0.0616(7) Uani 1 1 d .
H29A H 0.7059 0.1140 0.9031 0.074 Uiso 1 1 calc R
H29B H 0.8355 0.1079 0.9561 0.074 Uiso 1 1 calc R
C30 C 0.6730(3) 0.25982(19) 0.75074(18) 0.0621(7) Uani 1 1 d .
H30A H 0.6158 0.3150 0.7456 0.093 Uiso 1 1 calc R
H30B H 0.6257 0.2029 0.7694 0.093 Uiso 1 1 calc R
H30C H 0.7120 0.2468 0.6955 0.093 Uiso 1 1 calc R
C31 C 0.8477(3) 0.2783(2) 1.03359(19) 0.0743(8) Uani 1 1 d .
H31A H 0.9272 0.2856 1.0028 0.112 Uiso 1 1 calc R
H31B H 0.8583 0.2309 1.0793 0.112 Uiso 1 1 calc R
H31C H 0.8230 0.3406 1.0580 0.112 Uiso 1 1 calc R
O2 O 1.22959(16) 0.32212(16) 0.52571(12) 0.0688(5) Uani 1 1 d .
H2 H 1.1863 0.3286 0.5698 0.103 Uiso 1 1 calc R

loop_
_atom_site_aniso_label
_atom_site_aniso_U_11
_atom_site_aniso_U_22
_atom_site_aniso_U_33
_atom_site_aniso_U_23
_atom_site_aniso_U_13
_atom_site_aniso_U_12
N3 0.0370(10) 0.0436(10) 0.0481(11) -0.0011(8) 0.0019(8) 0.0021(9)
C2 0.0319(11) 0.0414(11) 0.0464(12) -0.0046(10) -0.0041(10) -0.0035(9)
N2 0.0385(10) 0.0463(11) 0.0518(11) -0.0044(9) 0.0092(9) -0.0012(9)
N4 0.0489(11) 0.0430(10) 0.0557(12) 0.0033(9) 0.0106(10) 0.0066(9)
C5 0.0369(11) 0.0409(12) 0.0589(14) -0.0050(11) -0.0113(11) -0.0024(10)
C6 0.0376(12) 0.0464(12) 0.0437(12) -0.0015(10) -0.0029(10) -0.0066(10)
C7 0.0378(12) 0.0380(11) 0.0509(13) 0.0052(10) -0.0021(10) 0.0030(10)
C8 0.0395(12) 0.0482(13) 0.0462(13) -0.0027(10) 0.0040(10) 0.0027(10)
C9 0.0333(11) 0.0430(12) 0.0499(13) -0.0033(11) 0.0007(10) -0.0021(10)
C10 0.0395(12) 0.0425(13) 0.0555(14) -0.0061(11) 0.0041(11) -0.0002(10)
C11 0.0444(13) 0.0580(15) 0.0680(17) -0.0198(14) 0.0080(13) 0.0025(12)
C12 0.0432(13) 0.0513(14) 0.0550(14) 0.0078(11) 0.0060(11) 0.0069(12)
C13 0.0539(15) 0.0410(12) 0.0713(17) 0.0022(12) -0.0155(14) -0.0005(12)
C14 0.0413(12) 0.0572(14) 0.0520(14) -0.0108(12) 0.0080(11) -0.0024(11)
C15 0.0503(15) 0.0483(14) 0.0666(16) 0.0119(13) 0.0127(12) 0.0033(12)
C16 0.0389(12) 0.0401(12) 0.0521(14) 0.0095(10) 0.0014(11) 0.0036(10)
C17 0.0669(18) 0.0700(17) 0.0577(15) 0.0020(14) 0.0188(14) 0.0088(15)
C18 0.0439(13) 0.0550(15) 0.0552(14) -0.0019(12) 0.0082(11) -0.0004(12)
C19 0.0559(15) 0.0724(17) 0.0481(14) -0.0109(13) -0.0073(13) -0.0009(14)
C20 0.0494(13) 0.0476(13) 0.0718(16) -0.0079(12) 0.0022(13) 0.0060(13)
C21 0.0623(18) 0.0753(19) 0.080(2) 0.0168(17) 0.0320(16) 0.0069(16)
C22 0.0475(13) 0.0691(16) 0.0455(14) -0.0066(12) 0.0039(11) 0.0000(13)
C23 0.0464(13) 0.0431(13) 0.0745(17) -0.0144(13) -0.0064(13) 0.0045(12)
C24 0.0420(13) 0.0609(15) 0.0596(15) -0.0038(13) -0.0080(12) -0.0031(12)
C25 0.0491(16) 0.080(2) 0.097(2) 0.0188(18) 0.0182(16) -0.0089(15)
C26 0.0606(16) 0.0570(15) 0.0619(16) 0.0146(13) -0.0098(14) -0.0144(14)
C27 0.0483(14) 0.0645(17) 0.0742(18) 0.0062(14) 0.0053(13) -0.0080(13)
C28 0.0486(14) 0.0579(15) 0.0532(14) 0.0054(12) 0.0012(12) -0.0074(13)
C29 0.0547(14) 0.0452(14) 0.0850(19) 0.0070(13) -0.0003(15) 0.0018(13)
C30 0.0539(16) 0.0569(15) 0.0756(17) -0.0096(13) -0.0082(13) -0.0039(13)
C31 0.0788(19) 0.0760(19) 0.0682(17) -0.0045(15) -0.0059(16) 0.0157(17)
O2 0.0526(11) 0.0973(14) 0.0564(10) -0.0179(11) 0.0065(9) -0.0108(11)

loop_
_atom_type_symbol
_atom_type_description
_atom_type_scat_dispersion_real
_atom_type_scat_dispersion_imag
_atom_type_scat_source
C C 0.0033 0.0000 'International Tables Vol C Tables 4.2.6.8 and 6.1.1.4'
H H 0.0000 0.0000 'International Tables Vol C Tables 4.2.6.8 and 6.1.1.4'
N N 0.0061 0.0000 'International Tables Vol C Tables 4.2.6.8 and 6.1.1.4'
O O 0.0106 0.0000 'International Tables Vol C Tables 4.2.6.8 and 6.1.1.4'

loop_
_geom_angle_atom_site_label_1
_geom_angle_atom_site_label_2
_geom_angle_atom_site_label_3
_geom_angle
C8 N3 C7 120.34(19)
C5 C2 C9 119.6(2)
C5 C2 C6 119.9(2)
C9 C2 C6 120.20(19)
C6 N2 C14 118.00(19)
C6 N2 C10 115.54(17)
C14 N2 C10 118.12(17)
C9 N4 C10 119.90(19)
C9 N4 C15 125.25(19)
C10 N4 C15 114.06(18)
C13 C5 C23 122.5(2)
C13 C5 C2 118.6(2)
C23 C5 C2 118.8(2)
C28 C6 N2 123.2(2)
C28 C6 C2 119.1(2)
N2 C6 C2 117.55(19)
N3 C7 C24 119.5(2)
N3 C7 C16 116.69(19)
C24 C7 C16 123.8(2)
N3 C8 C22 122.2(2)
N3 C8 C14 114.08(19)
C22 C8 C14 123.7(2)
N4 C9 C18 123.2(2)
N4 C9 C2 117.50(19)
C18 C9 C2 119.3(2)
N4 C10 N2 107.99(17)
N4 C10 C20 102.38(19)
N2 C10 C20 112.82(18)
N4 C10 C30 110.7(2)
N2 C10 C30 111.10(19)
C20 C10 C30 111.44(19)
C23 C11 C18 121.8(2)
O2 C12 C17 116.1(2)
O2 C12 C16 123.2(2)
C17 C12 C16 120.8(2)
C26 C13 C5 120.4(2)
N2 C14 C8 113.08(18)
N4 C15 C31 112.4(2)
N4 C15 C29 101.5(2)
C31 C15 C29 113.4(2)
C12 C16 C27 116.8(2)
C12 C16 C7 122.3(2)
C27 C16 C7 120.9(2)
C21 C17 C12 120.4(3)
C9 C18 C11 120.4(2)
C24 C19 C22 120.2(2)
C29 C20 C10 103.36(19)
C17 C21 C25 120.3(3)
C8 C22 C19 118.0(2)
C11 C23 C5 120.0(2)
C19 C24 C7 119.7(2)
C21 C25 C27 119.7(3)
C13 C26 C28 121.8(2)
C25 C27 C16 122.0(3)
C6 C28 C26 120.1(2)
C15 C29 C20 103.3(2)

loop_
_geom_bond_atom_site_label_1
_geom_bond_atom_site_label_2
_geom_bond_distance
N3 C8 1.345(3)
N3 C7 1.357(3)
C2 C5 1.425(3)
C2 C9 1.426(3)
C2 C6 1.431(3)
N2 C6 1.403(3)
N2 C14 1.459(3)
N2 C10 1.477(3)
N4 C9 1.378(3)
N4 C10 1.462(3)
N4 C15 1.462(3)
C5 C13 1.407(3)
C5 C23 1.420(3)
C6 C28 1.379(3)
C7 C24 1.403(3)
C7 C16 1.475(3)
C8 C22 1.378(3)
C8 C14 1.516(3)
C9 C18 1.380(3)
C10 C20 1.537(3)
C10 C30 1.539(3)
C11 C23 1.357(4)
C11 C18 1.399(3)
C12 O2 1.359(3)
C12 C17 1.393(3)
C12 C16 1.403(3)
C13 C26 1.361(4)
C15 C31 1.521(4)
C15 C29 1.524(4)
C16 C27 1.410(3)
C17 C21 1.372(4)
C19 C24 1.371(3)
C19 C22 1.391(3)
C20 C29 1.534(4)
C21 C25 1.376(4)
C25 C27 1.376(4)
C26 C28 1.405(4)
